data_4117707
loop_
_publ_author_name
'W. Hill Harman'
'Jonas C. Peters'

_publ_contact_author_email jpeters@caltech.edu
_publ_contact_author_name 'Jonas Peters'
_publ_section_title
;
 Reversible H2 Addition across a Nickel-Borane Unit as a Promising
 Strategy for Catalysis
;
_journal_name_full 'Journal of the American Chemical Society'
_journal_page_first 5080
_journal_page_last 5082
_journal_paper_doi 10.1021/ja211419t
_journal_volume 134
_journal_year 2012
_chemical_formula_moiety 'C45 H39 B Ni P2'
_chemical_formula_sum 'C45 H39 B Ni P2'
_chemical_formula_weight 711.22
_chemical_name_common MesDPBPhNi
_chemical_name_systematic
; 
 ? 
;
_space_group_IT_number 2
_symmetry_cell_setting triclinic
_symmetry_space_group_name_Hall '-P 1'
_symmetry_space_group_name_H-M 'P -1'
_atom_sites_solution_hydrogens geom
_atom_sites_solution_primary direct
_atom_sites_solution_secondary difmap
_audit_creation_method SHELXL-97
_cell_angle_alpha 73.940(3)
_cell_angle_beta 87.331(3)
_cell_angle_gamma 69.709(3)
_cell_formula_units_Z 2
_cell_length_a 9.9796(5)
_cell_length_b 13.1425(7)
_cell_length_c 14.6968(7)
_cell_measurement_reflns_used 9817
_cell_measurement_temperature 100(2)
_cell_measurement_theta_max 38.6
_cell_measurement_theta_min 4.3
_cell_volume 1734.80(16)
_computing_cell_refinement 'SAINT-Plus v7.66A (Bruker-AXS, 2009)'
_computing_data_collection 'APEX2 v2010.7-0 (Bruker-AXS, 2010)'
_computing_data_reduction 'SAINT-Plus v7.66A (Bruker-AXS, 2009)'
_computing_structure_refinement 'SHELXL-97 (Sheldrick, 2008)'
_computing_structure_solution 'SHELXS-97 (Sheldrick, 2008)'
_diffrn_ambient_temperature 100(2)
_diffrn_detector_area_resol_mean 8.3
_diffrn_measured_fraction_theta_full 0.962
_diffrn_measured_fraction_theta_max 0.962
_diffrn_measurement_device_type 'Bruker KAPPA APEX II'
_diffrn_measurement_method '\w and \f scans'
_diffrn_radiation_monochromator graphite
_diffrn_radiation_source 'fine-focus sealed tube'
_diffrn_radiation_type MoK\a
_diffrn_radiation_wavelength 0.71073
_diffrn_reflns_av_R_equivalents 0.0360
_diffrn_reflns_av_sigmaI/netI 0.0373
_diffrn_reflns_limit_h_max 17
_diffrn_reflns_limit_h_min -17
_diffrn_reflns_limit_k_max 23
_diffrn_reflns_limit_k_min -23
_diffrn_reflns_limit_l_max 25
_diffrn_reflns_limit_l_min -25
_diffrn_reflns_number 107430
_diffrn_reflns_theta_full 39.28
_diffrn_reflns_theta_max 39.28
_diffrn_reflns_theta_min 1.91
_diffrn_standards_decay_% 0
_diffrn_standards_interval_count 0
_diffrn_standards_interval_time 0
_diffrn_standards_number 0
_exptl_absorpt_coefficient_mu 0.685
_exptl_absorpt_correction_T_max 0.9224
_exptl_absorpt_correction_T_min 0.8475
_exptl_absorpt_correction_type multi-scan
_exptl_absorpt_process_details 'SADABS v2008/1 (Bruker-AXS, 2008)'
_exptl_crystal_colour brown
_exptl_crystal_density_diffrn 1.362
_exptl_crystal_description bar
_exptl_crystal_F_000 744
_exptl_crystal_size_max 0.25
_exptl_crystal_size_mid 0.19
_exptl_crystal_size_min 0.12
_refine_diff_density_max 0.818
_refine_diff_density_min -0.242
_refine_diff_density_rms 0.070
_refine_ls_extinction_method none
_refine_ls_goodness_of_fit_ref 0.982
_refine_ls_hydrogen_treatment constr
_refine_ls_matrix_type full
_refine_ls_number_parameters 445
_refine_ls_number_reflns 19730
_refine_ls_number_restraints 0
_refine_ls_restrained_S_all 0.982
_refine_ls_R_factor_all 0.0454
_refine_ls_R_factor_gt 0.0304
_refine_ls_shift/su_max 0.001
_refine_ls_shift/su_mean 0.000
_refine_ls_structure_factor_coef Fsqd
_refine_ls_weighting_details 'calc w=1/[\s^2^(Fo^2^)+(0.0505P)^2^+0.0000P] where P=(Fo^2^+2Fc^2^)/3'
_refine_ls_weighting_scheme calc
_refine_ls_wR_factor_gt 0.0829
_refine_ls_wR_factor_ref 0.0867
_reflns_number_gt 15136
_reflns_number_total 19730
_reflns_threshold_expression >2sigma(I)
_cod_data_source_file ja211419t_si_001_4.cif
_cod_data_source_block MesDPBPhNi
_cod_original_cell_volume 1734.80(15)
_cod_database_code 4117707

loop_
_symmetry_equiv_pos_as_xyz
'x, y, z'
'-x, -y, -z'

loop_
_atom_site_label
_atom_site_type_symbol
_atom_site_fract_x
_atom_site_fract_y
_atom_site_fract_z
_atom_site_U_iso_or_equiv
_atom_site_adp_type
_atom_site_occupancy
_atom_site_symmetry_multiplicity
_atom_site_calc_flag
_atom_site_refinement_flags
Ni1 Ni 0.234753(11) 0.289578(9) 0.206632(7) 0.01079(3) Uani 1 1 d .
P1 P 0.14467(2) 0.383807(17) 0.310579(14) 0.01093(4) Uani 1 1 d .
P2 P 0.07373(2) 0.254930(18) 0.134273(14) 0.01130(4) Uani 1 1 d .
C33 C 0.03475(8) 0.14569(7) 0.22736(6) 0.01266(12) Uani 1 1 d .
C28 C 0.12670(8) 0.09932(7) 0.31033(5) 0.01252(12) Uani 1 1 d .
C34 C 0.11732(9) 0.20247(7) 0.02879(6) 0.01342(13) Uani 1 1 d .
C35 C 0.03855(10) 0.14828(9) -0.00356(7) 0.02035(16) Uani 1 1 d .
H35 H -0.0331 0.1280 0.0341 0.024 Uiso 1 1 calc R
C42 C -0.24925(10) 0.51965(7) -0.03455(6) 0.01725(15) Uani 1 1 d .
H42 H -0.2604 0.5666 -0.0978 0.021 Uiso 1 1 calc R
C39 C 0.22341(9) 0.22951(8) -0.02668(6) 0.01605(14) Uani 1 1 d .
H39 H 0.2789 0.2651 -0.0052 0.019 Uiso 1 1 calc R
C1 C -0.04707(8) 0.41677(7) 0.33222(6) 0.01344(13) Uani 1 1 d .
C7 C 0.16939(9) 0.51576(7) 0.31078(6) 0.01370(13) Uani 1 1 d .
C6 C -0.14846(9) 0.52216(8) 0.28768(7) 0.01820(15) Uani 1 1 d .
H6 H -0.1188 0.5781 0.2448 0.022 Uiso 1 1 calc R
C44 C -0.34457(9) 0.47055(8) 0.11728(6) 0.01709(15) Uani 1 1 d .
H44 H -0.4215 0.4831 0.1582 0.021 Uiso 1 1 calc R
C29 C 0.09644(9) 0.01712(7) 0.38383(6) 0.01551(14) Uani 1 1 d .
H29 H 0.1556 -0.0151 0.4407 0.019 Uiso 1 1 calc R
C15 C 0.30454(10) 0.22436(8) 0.58812(6) 0.01862(15) Uani 1 1 d .
H15 H 0.3188 0.2426 0.6443 0.022 Uiso 1 1 calc R
C21 C 0.53529(9) 0.22151(7) 0.15472(6) 0.01465(13) Uani 1 1 d .
H21 H 0.5741 0.2804 0.1399 0.018 Uiso 1 1 calc R
C2 C -0.09488(9) 0.33473(8) 0.39217(6) 0.01767(15) Uani 1 1 d .
H2 H -0.0278 0.2621 0.4217 0.021 Uiso 1 1 calc R
C31 C -0.10720(10) 0.02895(8) 0.29403(6) 0.01770(15) Uani 1 1 d .
H31 H -0.1855 0.0052 0.2886 0.021 Uiso 1 1 calc R
B1 B 0.25603(9) 0.14151(8) 0.32237(6) 0.01222(14) Uani 1 1 d .
C12 C 0.27008(10) 0.54906(8) 0.25278(7) 0.01863(15) Uani 1 1 d .
H12 H 0.3261 0.5020 0.2161 0.022 Uiso 1 1 calc R
C22 C 0.55256(9) 0.15678(8) 0.09264(6) 0.01568(14) Uani 1 1 d .
C19 C 0.38280(8) 0.12723(7) 0.25366(5) 0.01183(12) Uani 1 1 d .
C41 C -0.12002(9) 0.43269(7) -0.00246(6) 0.01624(14) Uani 1 1 d .
H41 H -0.0438 0.4203 -0.0440 0.019 Uiso 1 1 calc R
C27 C 0.36202(10) -0.04602(8) 0.21350(7) 0.01843(15) Uani 1 1 d .
H27A H 0.2636 -0.0203 0.1873 0.028 Uiso 1 1 calc R
H27B H 0.3650 -0.0786 0.2823 0.028 Uiso 1 1 calc R
H27C H 0.4239 -0.1033 0.1845 0.028 Uiso 1 1 calc R
C16 C 0.34689(9) 0.11227(8) 0.58763(6) 0.01708(15) Uani 1 1 d .
H16 H 0.3893 0.0539 0.6436 0.020 Uiso 1 1 calc R
C30 C -0.01745(10) -0.01857(8) 0.37591(6) 0.01762(15) Uani 1 1 d .
H30 H -0.0339 -0.0754 0.4264 0.021 Uiso 1 1 calc R
C20 C 0.46186(8) 0.20430(7) 0.24021(6) 0.01248(12) Uani 1 1 d .
C40 C -0.10149(8) 0.36310(7) 0.09101(6) 0.01299(13) Uani 1 1 d .
C36 C 0.06447(12) 0.12378(9) -0.09070(7) 0.02406(19) Uani 1 1 d .
H36 H 0.0103 0.0873 -0.1122 0.029 Uiso 1 1 calc R
C17 C 0.32727(9) 0.08494(7) 0.50499(6) 0.01445(13) Uani 1 1 d .
H17 H 0.3552 0.0078 0.5059 0.017 Uiso 1 1 calc R
C24 C 0.41384(9) 0.05305(7) 0.19246(6) 0.01364(13) Uani 1 1 d .
C10 C 0.20726(12) 0.72046(9) 0.30039(8) 0.0259(2) Uani 1 1 d .
H10 H 0.2194 0.7901 0.2964 0.031 Uiso 1 1 calc R
C26 C 0.63224(11) 0.17570(9) 0.00377(7) 0.02271(17) Uani 1 1 d .
H26A H 0.5652 0.2045 -0.0517 0.034 Uiso 1 1 calc R
H26B H 0.7056 0.1042 0.0013 0.034 Uiso 1 1 calc R
H26C H 0.6779 0.2308 0.0038 0.034 Uiso 1 1 calc R
C8 C 0.08878(10) 0.58666(7) 0.36438(6) 0.01740(15) Uani 1 1 d .
H8 H 0.0208 0.5650 0.4052 0.021 Uiso 1 1 calc R
C25 C 0.51914(9) 0.23591(8) 0.31894(6) 0.01575(14) Uani 1 1 d .
H25A H 0.6215 0.1922 0.3320 0.024 Uiso 1 1 calc R
H25B H 0.4678 0.2192 0.3765 0.024 Uiso 1 1 calc R
H25C H 0.5049 0.3167 0.2989 0.024 Uiso 1 1 calc R
C38 C 0.24898(10) 0.20484(8) -0.11370(6) 0.01958(16) Uani 1 1 d .
H38 H 0.3216 0.2239 -0.1511 0.023 Uiso 1 1 calc R
C3 C -0.23944(10) 0.35806(10) 0.40907(7) 0.02327(18) Uani 1 1 d .
H3 H -0.2704 0.3012 0.4494 0.028 Uiso 1 1 calc R
C18 C 0.26725(8) 0.16910(7) 0.42086(5) 0.01199(12) Uani 1 1 d .
C32 C -0.08152(9) 0.11109(8) 0.22042(6) 0.01554(14) Uani 1 1 d .
H32 H -0.1433 0.1443 0.1648 0.019 Uiso 1 1 calc R
C23 C 0.49817(9) 0.06697(7) 0.11691(6) 0.01566(14) Uani 1 1 d .
H23 H 0.5207 0.0150 0.0798 0.019 Uiso 1 1 calc R
C43 C -0.36217(9) 0.53874(7) 0.02464(6) 0.01722(15) Uani 1 1 d .
H43 H -0.4506 0.5979 0.0020 0.021 Uiso 1 1 calc R
C9 C 0.10717(11) 0.68821(8) 0.35858(7) 0.02282(18) Uani 1 1 d .
H9 H 0.0508 0.7359 0.3947 0.027 Uiso 1 1 calc R
C13 C 0.22236(8) 0.28244(7) 0.42399(5) 0.01224(12) Uani 1 1 d .
C14 C 0.24117(9) 0.31016(8) 0.50657(6) 0.01602(14) Uani 1 1 d .
H14 H 0.2109 0.3870 0.5070 0.019 Uiso 1 1 calc R
C4 C -0.33851(10) 0.46424(10) 0.36707(7) 0.02419(19) Uani 1 1 d .
H4 H -0.4368 0.4811 0.3801 0.029 Uiso 1 1 calc R
C45 C -0.21480(9) 0.38371(7) 0.15070(6) 0.01495(14) Uani 1 1 d .
H45 H -0.2034 0.3383 0.2145 0.018 Uiso 1 1 calc R
C11 C 0.28970(12) 0.65035(9) 0.24791(8) 0.02519(19) Uani 1 1 d .
H11 H 0.3595 0.6715 0.2087 0.030 Uiso 1 1 calc R
C37 C 0.16935(11) 0.15273(8) -0.14585(7) 0.02219(17) Uani 1 1 d .
H37 H 0.1865 0.1369 -0.2055 0.027 Uiso 1 1 calc R
C5 C -0.29271(10) 0.54538(9) 0.30602(8) 0.02314(18) Uani 1 1 d .
H5 H -0.3604 0.6177 0.2763 0.028 Uiso 1 1 calc R

loop_
_atom_site_aniso_label
_atom_site_aniso_U_11
_atom_site_aniso_U_22
_atom_site_aniso_U_33
_atom_site_aniso_U_23
_atom_site_aniso_U_13
_atom_site_aniso_U_12
Ni1 0.01082(4) 0.01173(5) 0.01059(4) -0.00427(3) 0.00059(3) -0.00396(3)
P1 0.01161(8) 0.01014(8) 0.01103(8) -0.00392(6) 0.00026(6) -0.00296(7)
P2 0.01079(8) 0.01253(9) 0.01117(8) -0.00427(7) 0.00012(6) -0.00393(7)
C33 0.0128(3) 0.0132(3) 0.0132(3) -0.0051(3) 0.0015(2) -0.0049(3)
C28 0.0138(3) 0.0119(3) 0.0125(3) -0.0052(2) 0.0020(2) -0.0041(3)
C34 0.0139(3) 0.0139(3) 0.0124(3) -0.0053(3) 0.0000(2) -0.0034(3)
C35 0.0232(4) 0.0251(4) 0.0195(4) -0.0118(3) 0.0036(3) -0.0126(4)
C42 0.0188(4) 0.0142(3) 0.0168(3) -0.0017(3) -0.0017(3) -0.0052(3)
C39 0.0156(3) 0.0176(4) 0.0150(3) -0.0063(3) 0.0016(3) -0.0046(3)
C1 0.0126(3) 0.0145(3) 0.0143(3) -0.0067(3) 0.0009(2) -0.0039(3)
C7 0.0152(3) 0.0126(3) 0.0140(3) -0.0042(3) -0.0003(2) -0.0051(3)
C6 0.0147(3) 0.0152(4) 0.0243(4) -0.0071(3) -0.0014(3) -0.0031(3)
C44 0.0128(3) 0.0189(4) 0.0194(4) -0.0073(3) 0.0006(3) -0.0037(3)
C29 0.0189(3) 0.0146(3) 0.0141(3) -0.0046(3) 0.0027(3) -0.0068(3)
C15 0.0213(4) 0.0223(4) 0.0128(3) -0.0066(3) -0.0017(3) -0.0067(3)
C21 0.0123(3) 0.0157(3) 0.0148(3) -0.0030(3) -0.0004(2) -0.0044(3)
C2 0.0163(3) 0.0209(4) 0.0158(3) -0.0043(3) 0.0012(3) -0.0071(3)
C31 0.0183(4) 0.0196(4) 0.0211(4) -0.0101(3) 0.0057(3) -0.0109(3)
B1 0.0128(3) 0.0113(3) 0.0120(3) -0.0035(3) 0.0002(3) -0.0032(3)
C12 0.0189(4) 0.0191(4) 0.0199(4) -0.0056(3) 0.0031(3) -0.0093(3)
C22 0.0131(3) 0.0177(4) 0.0138(3) -0.0041(3) 0.0010(2) -0.0027(3)
C19 0.0111(3) 0.0114(3) 0.0123(3) -0.0044(2) -0.0004(2) -0.0021(2)
C41 0.0164(3) 0.0153(3) 0.0162(3) -0.0034(3) 0.0007(3) -0.0052(3)
C27 0.0212(4) 0.0152(4) 0.0221(4) -0.0098(3) 0.0033(3) -0.0069(3)
C16 0.0173(3) 0.0198(4) 0.0119(3) -0.0016(3) -0.0019(3) -0.0056(3)
C30 0.0236(4) 0.0158(4) 0.0175(3) -0.0071(3) 0.0067(3) -0.0107(3)
C20 0.0106(3) 0.0126(3) 0.0136(3) -0.0043(3) -0.0006(2) -0.0026(2)
C40 0.0119(3) 0.0136(3) 0.0142(3) -0.0051(3) -0.0009(2) -0.0043(3)
C36 0.0309(5) 0.0274(5) 0.0208(4) -0.0139(4) 0.0012(3) -0.0130(4)
C17 0.0145(3) 0.0141(3) 0.0134(3) -0.0025(3) -0.0001(2) -0.0041(3)
C24 0.0132(3) 0.0126(3) 0.0144(3) -0.0053(3) -0.0004(2) -0.0021(3)
C10 0.0350(5) 0.0179(4) 0.0290(5) -0.0047(4) -0.0032(4) -0.0152(4)
C26 0.0218(4) 0.0281(5) 0.0173(4) -0.0064(3) 0.0059(3) -0.0081(4)
C8 0.0214(4) 0.0149(3) 0.0184(4) -0.0077(3) 0.0026(3) -0.0071(3)
C25 0.0129(3) 0.0183(4) 0.0181(3) -0.0082(3) -0.0002(3) -0.0054(3)
C38 0.0208(4) 0.0211(4) 0.0154(3) -0.0067(3) 0.0042(3) -0.0046(3)
C3 0.0186(4) 0.0345(5) 0.0198(4) -0.0074(4) 0.0038(3) -0.0134(4)
C18 0.0113(3) 0.0127(3) 0.0115(3) -0.0035(2) 0.0003(2) -0.0035(2)
C32 0.0145(3) 0.0181(4) 0.0175(3) -0.0080(3) 0.0022(3) -0.0076(3)
C23 0.0151(3) 0.0161(4) 0.0148(3) -0.0074(3) 0.0010(3) -0.0019(3)
C43 0.0143(3) 0.0144(3) 0.0217(4) -0.0045(3) -0.0027(3) -0.0033(3)
C9 0.0313(5) 0.0160(4) 0.0243(4) -0.0096(3) -0.0006(4) -0.0085(4)
C13 0.0124(3) 0.0129(3) 0.0110(3) -0.0040(2) 0.0005(2) -0.0033(2)
C14 0.0181(3) 0.0164(4) 0.0140(3) -0.0070(3) 0.0001(3) -0.0043(3)
C4 0.0139(3) 0.0359(5) 0.0271(4) -0.0171(4) 0.0037(3) -0.0078(4)
C45 0.0132(3) 0.0172(4) 0.0142(3) -0.0058(3) -0.0001(2) -0.0037(3)
C11 0.0281(5) 0.0238(5) 0.0274(5) -0.0035(4) 0.0032(4) -0.0167(4)
C37 0.0285(5) 0.0217(4) 0.0152(3) -0.0093(3) 0.0006(3) -0.0041(4)
C5 0.0145(3) 0.0223(4) 0.0329(5) -0.0146(4) -0.0024(3) -0.0009(3)

loop_
_atom_type_symbol
_atom_type_description
_atom_type_scat_dispersion_real
_atom_type_scat_dispersion_imag
_atom_type_scat_source
C C 0.0033 0.0016 'International Tables Vol C Tables 4.2.6.8 and 6.1.1.4'
H H 0.0000 0.0000 'International Tables Vol C Tables 4.2.6.8 and 6.1.1.4'
B B 0.0013 0.0007 'International Tables Vol C Tables 4.2.6.8 and 6.1.1.4'
P P 0.1023 0.0942 'International Tables Vol C Tables 4.2.6.8 and 6.1.1.4'
Ni Ni 0.3393 1.1124 'International Tables Vol C Tables 4.2.6.8 and 6.1.1.4'

loop_
_geom_angle_atom_site_label_1
_geom_angle_atom_site_label_2
_geom_angle_atom_site_label_3
_geom_angle
C19 Ni1 B1 43.64(3)
C19 Ni1 C20 40.10(3)
B1 Ni1 C20 74.03(3)
C19 Ni1 P1 118.92(2)
B1 Ni1 P1 85.15(2)
C20 Ni1 P1 108.58(2)
C19 Ni1 P2 99.65(2)
B1 Ni1 P2 89.91(2)
C20 Ni1 P2 133.38(2)
P1 Ni1 P2 113.361(9)
C13 P1 C7 106.37(4)
C13 P1 C1 100.01(4)
C7 P1 C1 101.55(4)
C13 P1 Ni1 103.58(3)
C7 P1 Ni1 123.89(3)
C1 P1 Ni1 118.46(2)
C33 P2 C40 104.90(4)
C33 P2 C34 107.54(4)
C40 P2 C34 98.48(4)
C33 P2 Ni1 102.23(3)
C40 P2 Ni1 121.63(3)
C34 P2 Ni1 120.71(3)
C32 C33 C28 120.83(8)
C32 C33 P2 123.14(6)
C28 C33 P2 115.98(6)
C29 C28 C33 116.92(7)
C29 C28 B1 121.06(7)
C33 C28 B1 121.98(7)
C39 C34 C35 118.73(7)
C39 C34 P2 117.71(6)
C35 C34 P2 123.15(7)
C36 C35 C34 120.57(9)
C36 C35 H35 119.7
C34 C35 H35 119.7
C43 C42 C41 120.80(8)
C43 C42 H42 119.6
C41 C42 H42 119.6
C34 C39 C38 120.50(8)
C34 C39 H39 119.7
C38 C39 H39 119.7
C2 C1 C6 118.42(8)
C2 C1 P1 120.15(6)
C6 C1 P1 121.40(7)
C12 C7 C8 118.24(8)
C12 C7 P1 118.66(6)
C8 C7 P1 123.08(7)
C5 C6 C1 120.28(9)
C5 C6 H6 119.9
C1 C6 H6 119.9
C43 C44 C45 120.48(8)
C43 C44 H44 119.8
C45 C44 H44 119.8
C30 C29 C28 122.05(8)
C30 C29 H29 119.0
C28 C29 H29 119.0
C16 C15 C14 120.14(7)
C16 C15 H15 119.9
C14 C15 H15 119.9
C22 C21 C20 123.12(8)
C22 C21 H21 118.4
C20 C21 H21 118.4
C3 C2 C1 120.91(9)
C3 C2 H2 119.5
C1 C2 H2 119.5
C32 C31 C30 119.54(8)
C32 C31 H31 120.2
C30 C31 H31 120.2
C19 B1 C18 121.87(7)
C19 B1 C28 120.84(6)
C18 B1 C28 115.62(7)
C19 B1 Ni1 65.50(4)
C18 B1 Ni1 109.37(5)
C28 B1 Ni1 107.93(5)
C11 C12 C7 120.96(9)
C11 C12 H12 119.5
C7 C12 H12 119.5
C21 C22 C23 117.92(8)
C21 C22 C26 121.99(8)
C23 C22 C26 120.03(8)
C24 C19 C20 116.99(7)
C24 C19 B1 124.30(7)
C20 C19 B1 118.13(7)
C24 C19 Ni1 119.44(5)
C20 C19 Ni1 73.16(4)
B1 C19 Ni1 70.86(4)
C42 C41 C40 120.27(8)
C42 C41 H41 119.9
C40 C41 H41 119.9
C24 C27 H27A 109.5
C24 C27 H27B 109.5
H27A C27 H27B 109.5
C24 C27 H27C 109.5
H27A C27 H27C 109.5
H27B C27 H27C 109.5
C15 C16 C17 120.17(8)
C15 C16 H16 119.9
C17 C16 H16 119.9
C31 C30 C29 120.02(8)
C31 C30 H30 120.0
C29 C30 H30 120.0
C21 C20 C19 117.45(7)
C21 C20 C25 113.14(7)
C19 C20 C25 125.71(7)
C21 C20 Ni1 108.61(5)
C19 C20 Ni1 66.75(4)
C25 C20 Ni1 113.93(5)
C45 C40 C41 118.70(8)
C45 C40 P2 121.63(6)
C41 C40 P2 119.51(6)
C37 C36 C35 120.00(9)
C37 C36 H36 120.0
C35 C36 H36 120.0
C16 C17 C18 121.29(8)
C16 C17 H17 119.4
C18 C17 H17 119.4
C23 C24 C19 120.78(7)
C23 C24 C27 118.03(7)
C19 C24 C27 121.08(7)
C9 C10 C11 119.61(9)
C9 C10 H10 120.2
C11 C10 H10 120.2
C22 C26 H26A 109.5
C22 C26 H26B 109.5
H26A C26 H26B 109.5
C22 C26 H26C 109.5
H26A C26 H26C 109.5
H26B C26 H26C 109.5
C9 C8 C7 120.75(9)
C9 C8 H8 119.6
C7 C8 H8 119.6
C20 C25 H25A 109.5
C20 C25 H25B 109.5
H25A C25 H25B 109.5
C20 C25 H25C 109.5
H25A C25 H25C 109.5
H25B C25 H25C 109.5
C37 C38 C39 120.45(9)
C37 C38 H38 119.8
C39 C38 H38 119.8
C4 C3 C2 120.15(10)
C4 C3 H3 119.9
C2 C3 H3 119.9
C17 C18 C13 117.27(7)
C17 C18 B1 122.75(7)
C13 C18 B1 119.90(7)
C31 C32 C33 120.62(8)
C31 C32 H32 119.7
C33 C32 H32 119.7
C24 C23 C22 121.82(7)
C24 C23 H23 119.1
C22 C23 H23 119.1
C42 C43 C44 119.29(8)
C42 C43 H43 120.4
C44 C43 H43 120.4
C10 C9 C8 120.41(9)
C10 C9 H9 119.8
C8 C9 H9 119.8
C14 C13 C18 121.61(7)
C14 C13 P1 125.28(6)
C18 C13 P1 113.09(5)
C15 C14 C13 119.48(8)
C15 C14 H14 120.3
C13 C14 H14 120.3
C5 C4 C3 119.40(9)
C5 C4 H4 120.3
C3 C4 H4 120.3
C44 C45 C40 120.45(8)
C44 C45 H45 119.8
C40 C45 H45 119.8
C10 C11 C12 120.03(10)
C10 C11 H11 120.0
C12 C11 H11 120.0
C38 C37 C36 119.73(8)
C38 C37 H37 120.1
C36 C37 H37 120.1
C4 C5 C6 120.78(9)
C4 C5 H5 119.6
C6 C5 H5 119.6

loop_
_geom_bond_atom_site_label_1
_geom_bond_atom_site_label_2
_geom_bond_distance
Ni1 C19 2.0751(8)
Ni1 B1 2.1543(9)
Ni1 C20 2.1617(8)
Ni1 P1 2.1960(2)
Ni1 P2 2.2034(2)
P1 C13 1.8247(8)
P1 C7 1.8351(8)
P1 C1 1.8425(8)
P2 C33 1.8262(9)
P2 C40 1.8337(8)
P2 C34 1.8408(8)
C33 C32 1.4023(11)
C33 C28 1.4161(11)
C28 C29 1.4055(12)
C28 B1 1.6051(12)
C34 C39 1.3900(12)
C34 C35 1.4005(11)
C35 C36 1.3965(13)
C35 H35 0.9500
C42 C43 1.3867(13)
C42 C41 1.3885(12)
C42 H42 0.9500
C39 C38 1.3956(12)
C39 H39 0.9500
C1 C2 1.3995(12)
C1 C6 1.3996(12)
C7 C12 1.3952(12)
C7 C8 1.4012(12)
C6 C5 1.3939(13)
C6 H6 0.9500
C44 C43 1.3876(13)
C44 C45 1.3947(12)
C44 H44 0.9500
C29 C30 1.3919(12)
C29 H29 0.9500
C15 C16 1.3865(13)
C15 C14 1.3915(12)
C15 H15 0.9500
C21 C22 1.3780(12)
C21 C20 1.4279(12)
C21 H21 0.9500
C2 C3 1.3924(13)
C2 H2 0.9500
C31 C32 1.3861(13)
C31 C30 1.3918(13)
C31 H31 0.9500
B1 C19 1.5737(12)
B1 C18 1.6040(11)
C12 C11 1.3937(13)
C12 H12 0.9500
C22 C23 1.4172(13)
C22 C26 1.5036(13)
C19 C24 1.4510(11)
C19 C20 1.4548(11)
C41 C40 1.4033(12)
C41 H41 0.9500
C27 C24 1.5125(12)
C27 H27A 0.9800
C27 H27B 0.9800
C27 H27C 0.9800
C16 C17 1.3982(11)
C16 H16 0.9500
C30 H30 0.9500
C20 C25 1.5266(11)
C40 C45 1.3958(12)
C36 C37 1.3871(15)
C36 H36 0.9500
C17 C18 1.4014(11)
C17 H17 0.9500
C24 C23 1.3719(12)
C10 C9 1.3865(16)
C10 C11 1.3890(16)
C10 H10 0.9500
C26 H26A 0.9800
C26 H26B 0.9800
C26 H26C 0.9800
C8 C9 1.3883(13)
C8 H8 0.9500
C25 H25A 0.9800
C25 H25B 0.9800
C25 H25C 0.9800
C38 C37 1.3839(14)
C38 H38 0.9500
C3 C4 1.3889(15)
C3 H3 0.9500
C18 C13 1.4124(11)
C32 H32 0.9500
C23 H23 0.9500
C43 H43 0.9500
C9 H9 0.9500
C13 C14 1.3980(10)
C14 H14 0.9500
C4 C5 1.3862(16)
C4 H4 0.9500
C45 H45 0.9500
C11 H11 0.9500
C37 H37 0.9500
C5 H5 0.9500
